data_4317120
loop_
_publ_author_name
'Takashi Endo'
'Yoshihiro Doi'
'Makoto Wakeshima'
'Yukio Hinatsu'

_publ_contact_author_address
;Division of Chemistry,
Graduate School of Science,
Hokkaido University,
Sapporo 060-0810, Japan
;
_publ_contact_author_email t-endo38232@mail.sci.hokudai.ac.jp
_publ_contact_author_fax +81-11-706-2702
_publ_contact_author_name 'Takashi Endo'
_publ_contact_author_phone +81-11-706-4931
_publ_section_title
;
 Crystal Structures and Magnetic Properties of New Europium Melilites
 Eu2MSi2O7 (M = Mg, Mn) and Their Strontium Analogues
;
_journal_name_full 'Inorganic Chemistry'
_journal_page_first 10809
_journal_page_last 10814
_journal_paper_doi 10.1021/ic1011007
_journal_volume 49
_journal_year 2010
_chemical_formula_sum 'O3 Si Sr'
_chemical_formula_weight 163.70
_space_group_IT_number 15
_symmetry_cell_setting monoclinic
_symmetry_Int_Tables_number 15
_symmetry_space_group_name_Hall '-C 2yc'
_symmetry_space_group_name_H-M 'C 1 2/c 1'
_cell_angle_alpha 90.0
_cell_angle_beta 112.12(7)
_cell_angle_gamma 90.0
_cell_formula_units_Z 12
_cell_length_a 12.360(9)
_cell_length_b 7.143(3)
_cell_length_c 10.945(7)
_cell_measurement_temperature 293(2)
_cell_volume 895.2(10)
_diffrn_ambient_temperature 293
_diffrn_radiation_monochromator none
_diffrn_radiation_type 'Cu K\a1'
_diffrn_radiation_wavelength 1.54059
_pd_calc_method 'Rietveld Refinement'
_pd_meas_2theta_range_inc 0.020
_pd_meas_2theta_range_max 120.000
_pd_meas_2theta_range_min 10.000
_pd_meas_number_of_points 5501
_pd_phase_name SrSiO3
_pd_proc_ls_prof_R_factor 0.068
_pd_proc_ls_prof_wR_expected 0.045
_pd_proc_ls_prof_wR_factor 0.092
_refine_ls_extinction_method none
_refine_ls_goodness_of_fit_all 2.07
_refine_ls_hydrogen_treatment noref
_refine_ls_number_constraints 14
_refine_ls_R_I_factor 1.259
_refine_ls_structure_factor_coef Inet
_refine_ls_weighting_scheme calc
_cod_data_source_file ic1011007_si_002_1.cif
_cod_data_source_block Sr2MnSi2O7_phase2_SrSiO3
_cod_original_cell_volume 895.2(4)
_cod_original_sg_symbol_H-M 'C 2/c'
_cod_original_formula_sum ' O3 Si Sr '
_cod_database_code 4317120

loop_
_symmetry_equiv_pos_site_id
_symmetry_equiv_pos_as_xyz
1 x,y,z
2 -x,y,-z+1/2
3 -x,-y,-z
4 x,-y,z+1/2
5 x+1/2,y+1/2,z
6 -x+1/2,y+1/2,-z+1/2
7 -x+1/2,-y+1/2,-z
8 x+1/2,-y+1/2,z+1/2

loop_
_atom_site_label
_atom_site_symmetry_multiplicity
_atom_site_occupancy
_atom_site_fract_x
_atom_site_fract_y
_atom_site_fract_z
_atom_site_thermal_displace_type
_atom_site_B_iso_or_equiv
_atom_site_type_symbol
Sr2 8 1.0 0.068(2) 0.232(3) 0.491(4) Biso 0.779 Sr2+
Sr3 4 1.0 0.25 0.25 0.0 Biso 0.779 Sr2+
Si2 8 1.0 0.089(8) 0.44(1) 0.26(1) Biso 0.528 Si4+
Si3 4 1.0 0.0 0.81(2) 0.25 Biso 0.528 Si4+
O4 8 1.0 0.12(3) 0.42(3) 0.14(1) Biso 1.0 O
O5 8 1.0 0.29(1) 0.32(3) 0.35(2) Biso 1.0 O
O6 8 1.0 0.21(3) 0.54(2) 0.37(2) Biso 1.0 O
O7 8 1.0 0.02(3) 0.94(2) 0.34(1) Biso 1.0 O
O8 4 1.0 0.0 0.35(2) 0.25 Biso 1.0 O
